data_4501954
loop_
_publ_author_name
'Singh, Monika'
'Lofland, Samuel E.'
'Ramanujachary, Kandalam V.'
'Ramanan, Arunachalam'

_publ_section_title
;
 Crystallization of Anderson&#x2212;Evans Type Chromium Molybdate Solids
 Incorporated with a Metal Pyrazine Complex or Coordination Polymer
;
_journal_issue 12
_journal_name_full 'Crystal Growth &amp; Design'
_journal_page_first 5105
_journal_paper_doi 10.1021/cg100754k
_journal_volume 10
_journal_year 2010
_chemical_formula_moiety 'C8 H8 Cr Mo6 N4 O26 Zn, C4 H4 N2, 2(O)'
_chemical_formula_sum 'C12 H12 Cr Mo6 N6 O28 Zn'
_chemical_formula_weight 1381.31
_chemical_name_common anderson
_chemical_name_systematic
;  
?
;
_space_group_IT_number 2
_symmetry_cell_setting triclinic
_symmetry_space_group_name_Hall '-P 1'
_symmetry_space_group_name_H-M 'P -1'
_atom_sites_solution_hydrogens geom
_atom_sites_solution_primary direct
_atom_sites_solution_secondary difmap
_audit_creation_method 'SHELXTL-NT2000 ver.6.12'
_cell_angle_alpha 101.791(4)
_cell_angle_beta 98.159(3)
_cell_angle_gamma 110.274(4)
_cell_formula_units_Z 1
_cell_length_a 8.161(2)
_cell_length_b 10.483(3)
_cell_length_c 11.595(3)
_cell_measurement_reflns_used 5294
_cell_measurement_temperature 293(2)
_cell_measurement_theta_max 28.26
_cell_measurement_theta_min 2.42
_cell_volume 886.1(4)
_computing_cell_refinement 'Bruker SMART'
_computing_data_collection 'Bruker SMART'
_computing_data_reduction 'Bruker SAINT'
_computing_molecular_graphics 'Bruker SHELXTL'
_computing_publication_material 'Bruker SHELXTL'
_computing_structure_refinement 'SHELXL-97 (Sheldrick, 1997)'
_computing_structure_solution 'SHELXS-97 (Sheldrick, 1990)'
_diffrn_ambient_temperature 293(2)
_diffrn_measured_fraction_theta_full 0.998
_diffrn_measured_fraction_theta_max 0.561
_diffrn_measurement_device_type 'CCD area detector'
_diffrn_measurement_method 'phi and omega scans'
_diffrn_radiation_monochromator graphite
_diffrn_radiation_source 'fine-focus sealed tube'
_diffrn_radiation_type MoK\a
_diffrn_radiation_wavelength 0.71073
_diffrn_reflns_av_R_equivalents 0.0347
_diffrn_reflns_av_sigmaI/netI 0.0494
_diffrn_reflns_limit_h_max 9
_diffrn_reflns_limit_h_min -9
_diffrn_reflns_limit_k_max 12
_diffrn_reflns_limit_k_min -12
_diffrn_reflns_limit_l_max 13
_diffrn_reflns_limit_l_min -13
_diffrn_reflns_number 4378
_diffrn_reflns_theta_full 24.99
_diffrn_reflns_theta_max 24.99
_diffrn_reflns_theta_min 1.84
_exptl_absorpt_coefficient_mu 3.116
_exptl_absorpt_correction_T_max 0.632
_exptl_absorpt_correction_T_min 0.452
_exptl_absorpt_correction_type multi-scan
_exptl_absorpt_process_details '(SADABS; Bruker, 2000)'
_exptl_crystal_colour pink
_exptl_crystal_density_diffrn 2.589
_exptl_crystal_density_method 'not measured'
_exptl_crystal_description Block
_exptl_crystal_F_000 656.0
_exptl_crystal_size_max 0.402
_exptl_crystal_size_mid 0.214
_exptl_crystal_size_min 0.146
_refine_diff_density_max 0.625
_refine_diff_density_min -0.604
_refine_diff_density_rms 0.109
_refine_ls_extinction_method none
_refine_ls_goodness_of_fit_ref 1.206
_refine_ls_hydrogen_treatment constr
_refine_ls_matrix_type full
_refine_ls_number_parameters 247
_refine_ls_number_reflns 3121
_refine_ls_number_restraints 0
_refine_ls_restrained_S_all 1.206
_refine_ls_R_factor_all 0.0626
_refine_ls_R_factor_gt 0.0545
_refine_ls_shift/su_max 0.000
_refine_ls_shift/su_mean 0.000
_refine_ls_structure_factor_coef Fsqd
_refine_ls_weighting_details 'calc w=1/[\s^2^(Fo^2^)+(0.0515P)^2^+2.8030P] where P=(Fo^2^+2Fc^2^)/3'
_refine_ls_weighting_scheme calc
_refine_ls_wR_factor_gt 0.1230
_refine_ls_wR_factor_ref 0.1270
_reflns_number_gt 1591
_reflns_number_total 3121
_reflns_threshold_expression >2sigma(I)
_cod_data_source_file cg100754k_si_002.cif
_cod_data_source_block 8
_cod_depositor_comments
;
The following automatic conversions were performed:

'_symmetry_cell_setting' value 'Triclinic' changed to 'triclinic'
according to /home/saulius/struct/CIF-dictionaries/cif_core.dic
dictionary named 'cif_core.dic' version 2.4.2 from 2011-04-26.

Automatic conversion script
Id: cif_fix_values 1715 2011-07-08 13:25:40Z adriana 
;
_cod_original_formula_sum 'C12 H12 Cr Mo6 N6 O28 Zn '
_cod_database_code 4501954

loop_
_symmetry_equiv_pos_as_xyz
'x, y, z'
'-x, -y, -z'

loop_
_atom_site_label
_atom_site_type_symbol
_atom_site_fract_x
_atom_site_fract_y
_atom_site_fract_z
_atom_site_U_iso_or_equiv
_atom_site_adp_type
_atom_site_occupancy
_atom_site_symmetry_multiplicity
_atom_site_calc_flag
_atom_site_refinement_flags
Cr1 Cr 0.5000 0.0000 0.0000 0.0222(5) Uani 1 2 d S
Mo1 Mo 0.70609(12) 0.14649(10) 0.29144(8) 0.0291(3) Uani 1 1 d .
Mo2 Mo 0.42052(12) 0.26379(11) 0.16357(10) 0.0392(3) Uani 1 1 d .
Mo3 Mo 0.21229(12) 0.12035(11) -0.12642(9) 0.0359(3) Uani 1 1 d .
O1 O 0.8572(10) 0.3185(10) 0.3570(8) 0.0443(19) Uani 1 1 d .
O2 O 0.8770(9) 0.0832(8) 0.2156(7) 0.0351(17) Uani 1 1 d .
O3 O 0.6939(12) 0.0654(10) 0.4045(8) 0.049(2) Uani 1 1 d .
O4 O 0.4814(10) 0.1671(9) 0.2791(7) 0.0378(17) Uani 1 1 d .
O5 O 0.6358(8) 0.1916(7) 0.1087(6) 0.0282(15) Uani 1 1 d .
O6 O 0.5639(12) 0.4305(10) 0.2321(9) 0.058(2) Uani 1 1 d .
O7 O 0.2198(12) 0.2538(11) 0.1981(9) 0.056(2) Uani 1 1 d .
O8 O 0.3786(9) 0.2804(8) 0.0004(8) 0.0406(19) Uani 1 1 d .
O9 O 0.2234(11) 0.1947(10) -0.2426(8) 0.050(2) Uani 1 1 d .
O10 O 0.0087(10) 0.1053(9) -0.0942(7) 0.0392(18) Uani 1 1 d .
O11 O 0.4480(8) 0.0586(7) -0.1486(6) 0.0261(14) Uani 1 1 d .
O12 O 0.2916(8) 0.0414(7) 0.0361(6) 0.0257(14) Uani 1 1 d .
Zn1 Zn 1.0000 0.5000 0.5000 0.0360(4) Uani 1 2 d S
O13 O 1.2138(12) 0.4294(12) 0.5385(8) 0.055(2) Uani 1 1 d .
N1 N 1.1393(12) 0.6097(10) 0.3838(8) 0.035(2) Uani 1 1 d .
N2 N 1.3338(13) 0.7695(12) 0.2510(9) 0.040(2) Uani 1 1 d .
N3 N 0.8864(13) 0.4024(11) 0.0462(9) 0.040(2) Uani 1 1 d .
C1 C 1.1079(17) 0.7194(19) 0.3585(13) 0.058(4) Uani 1 1 d .
H1 H 1.0194 0.7443 0.3874 0.070 Uiso 1 1 calc R
C2 C 1.269(2) 0.5857(16) 0.3422(16) 0.072(5) Uani 1 1 d .
H2 H 1.2951 0.5099 0.3569 0.086 Uiso 1 1 calc R
C3 C 1.371(2) 0.6656(17) 0.2782(16) 0.072(5) Uani 1 1 d .
H3 H 1.4656 0.6461 0.2542 0.087 Uiso 1 1 calc R
C4 C 1.2047(18) 0.7957(17) 0.2903(13) 0.058(4) Uani 1 1 d .
H4 H 1.1766 0.8689 0.2716 0.069 Uiso 1 1 calc R
C5 C 0.840(2) 0.4994(15) 0.0103(14) 0.056(4) Uani 1 1 d .
H5 H 0.7281 0.5010 0.0146 0.068 Uiso 1 1 calc R
C6 C 1.044(2) 0.4022(14) 0.0334(13) 0.056(3) Uani 1 1 d .
H6 H 1.0785 0.3327 0.0547 0.067 Uiso 1 1 calc R
O1W O 0.757(3) 0.829(2) 0.5447(18) 0.150(8) Uani 1 1 d .

loop_
_atom_site_aniso_label
_atom_site_aniso_U_11
_atom_site_aniso_U_22
_atom_site_aniso_U_33
_atom_site_aniso_U_23
_atom_site_aniso_U_13
_atom_site_aniso_U_12
Cr1 0.0155(10) 0.0209(11) 0.0306(11) 0.0140(10) 0.0068(8) 0.0030(9)
Mo1 0.0290(5) 0.0288(5) 0.0300(5) 0.0113(4) 0.0110(4) 0.0083(4)
Mo2 0.0236(5) 0.0252(5) 0.0639(7) 0.0046(5) 0.0055(4) 0.0097(4)
Mo3 0.0251(5) 0.0461(6) 0.0538(6) 0.0345(5) 0.0172(4) 0.0196(5)
O1 0.034(4) 0.043(5) 0.044(4) 0.010(4) 0.006(3) 0.004(4)
O2 0.020(3) 0.043(5) 0.045(4) 0.019(4) 0.008(3) 0.011(4)
O3 0.049(5) 0.057(6) 0.044(5) 0.025(4) 0.013(4) 0.019(5)
O4 0.026(4) 0.040(5) 0.042(4) 0.006(4) 0.011(3) 0.007(4)
O5 0.019(3) 0.021(4) 0.042(4) 0.015(3) 0.006(3) 0.003(3)
O6 0.052(5) 0.031(5) 0.075(6) 0.004(5) -0.009(5) 0.014(5)
O7 0.043(5) 0.058(6) 0.070(6) 0.006(5) 0.011(4) 0.031(5)
O8 0.025(4) 0.035(4) 0.067(5) 0.028(4) 0.005(3) 0.012(4)
O9 0.048(5) 0.055(6) 0.070(6) 0.047(5) 0.025(4) 0.027(5)
O10 0.026(4) 0.041(5) 0.056(5) 0.019(4) 0.015(3) 0.013(4)
O11 0.019(3) 0.025(4) 0.031(4) 0.017(3) 0.002(3) 0.000(3)
O12 0.015(3) 0.029(4) 0.036(4) 0.015(3) 0.007(3) 0.008(3)
Zn1 0.0274(9) 0.0402(11) 0.0292(9) 0.0141(8) 0.0080(7) -0.0035(8)
O13 0.041(5) 0.077(7) 0.047(5) 0.028(5) 0.012(4) 0.016(5)
N1 0.034(5) 0.030(5) 0.027(4) 0.011(4) 0.012(4) -0.007(4)
N2 0.034(5) 0.037(6) 0.045(5) 0.019(5) 0.011(4) -0.004(5)
N3 0.031(5) 0.032(5) 0.041(5) 0.015(4) 0.005(4) -0.005(5)
C1 0.040(7) 0.097(13) 0.064(8) 0.054(9) 0.027(6) 0.035(9)
C2 0.079(3) 0.064(8) 0.078(7) 0.030(6) 0.048(8) 0.025(9)
C3 0.082(2) 0.067(7) 0.071(6) 0.035(7) 0.047(6) 0.023(5)
C4 0.055(8) 0.081(8) 0.062(8) 0.049(8) 0.021(7) 0.036(9)
C5 0.059(8) 0.050(8) 0.091(10) 0.049(8) 0.042(8) 0.032(8)
C6 0.062(9) 0.039(7) 0.070(9) 0.021(7) 0.009(7) 0.023(7)
O1W 0.151(17) 0.125(17) 0.148(15) -0.013(14) 0.068(13) 0.037(15)

loop_
_atom_type_symbol
_atom_type_description
_atom_type_scat_dispersion_real
_atom_type_scat_dispersion_imag
_atom_type_scat_source
C C 0.0033 0.0016 'International Tables Vol C Tables 4.2.6.8 and 6.1.1.4'
H H 0.0000 0.0000 'International Tables Vol C Tables 4.2.6.8 and 6.1.1.4'
N N 0.0061 0.0033 'International Tables Vol C Tables 4.2.6.8 and 6.1.1.4'
O O 0.0106 0.0060 'International Tables Vol C Tables 4.2.6.8 and 6.1.1.4'
Cr Cr 0.3209 0.6236 'International Tables Vol C Tables 4.2.6.8 and 6.1.1.4'
Zn Zn 0.2839 1.4301 'International Tables Vol C Tables 4.2.6.8 and 6.1.1.4'
Mo Mo -1.6832 0.6857 'International Tables Vol C Tables 4.2.6.8 and 6.1.1.4'

loop_
_geom_angle_atom_site_label_1
_geom_angle_atom_site_label_2
_geom_angle_atom_site_label_3
_geom_angle
_geom_angle_site_symmetry_1
_geom_angle_site_symmetry_3
O5 Cr1 O5 180.0(6) 2_655 .
O5 Cr1 O12 97.2(3) 2_655 .
O5 Cr1 O12 82.8(3) . .
O5 Cr1 O12 82.8(3) 2_655 2_655
O5 Cr1 O12 97.2(3) . 2_655
O12 Cr1 O12 180.0(6) . 2_655
O5 Cr1 O11 83.4(3) 2_655 .
O5 Cr1 O11 96.6(3) . .
O12 Cr1 O11 84.1(3) . .
O12 Cr1 O11 95.9(3) 2_655 .
O5 Cr1 O11 96.6(3) 2_655 2_655
O5 Cr1 O11 83.4(3) . 2_655
O12 Cr1 O11 95.9(3) . 2_655
O12 Cr1 O11 84.1(3) 2_655 2_655
O11 Cr1 O11 180.0(3) . 2_655
O3 Mo1 O1 105.9(4) . .
O3 Mo1 O4 98.2(4) . .
O1 Mo1 O4 102.0(4) . .
O3 Mo1 O2 100.1(4) . .
O1 Mo1 O2 95.1(4) . .
O4 Mo1 O2 150.4(3) . .
O3 Mo1 O11 92.5(4) . 2_655
O1 Mo1 O11 158.9(3) . 2_655
O4 Mo1 O11 85.2(3) . 2_655
O2 Mo1 O11 71.1(3) . 2_655
O3 Mo1 O5 160.9(4) . .
O1 Mo1 O5 92.4(3) . .
O4 Mo1 O5 72.2(3) . .
O2 Mo1 O5 83.3(2) . .
O11 Mo1 O5 70.7(2) 2_655 .
O6 Mo2 O7 105.2(5) . .
O6 Mo2 O8 98.2(4) . .
O7 Mo2 O8 100.5(4) . .
O6 Mo2 O4 100.8(4) . .
O7 Mo2 O4 95.7(4) . .
O8 Mo2 O4 150.7(3) . .
O6 Mo2 O5 94.1(4) . .
O7 Mo2 O5 159.1(4) . .
O8 Mo2 O5 84.1(3) . .
O4 Mo2 O5 72.5(3) . .
O6 Mo2 O12 162.1(4) . .
O7 Mo2 O12 91.6(4) . .
O8 Mo2 O12 72.3(3) . .
O4 Mo2 O12 83.2(3) . .
O5 Mo2 O12 70.2(2) . .
O9 Mo3 O10 105.0(4) . .
O9 Mo3 O8 98.9(4) . .
O10 Mo3 O8 103.0(4) . .
O9 Mo3 O2 100.7(4) . 2_655
O10 Mo3 O2 93.1(3) . 2_655
O8 Mo3 O2 150.5(3) . 2_655
O9 Mo3 O11 93.7(3) . .
O10 Mo3 O11 157.2(3) . .
O8 Mo3 O11 86.5(3) . .
O2 Mo3 O11 70.4(3) 2_655 .
O9 Mo3 O12 162.1(3) . .
O10 Mo3 O12 92.2(3) . .
O8 Mo3 O12 71.8(3) . .
O2 Mo3 O12 83.1(3) 2_655 .
O11 Mo3 O12 70.9(2) . .
Mo1 O1 Zn1 155.0(5) . .
Mo1 O2 Mo3 116.6(4) . 2_655
Mo1 O4 Mo2 117.8(4) . .
Cr1 O5 Mo2 103.9(3) . .
Cr1 O5 Mo1 102.1(3) . .
Mo2 O5 Mo1 92.7(2) . .
Mo3 O8 Mo2 119.3(4) . .
Cr1 O11 Mo1 103.8(3) . 2_655
Cr1 O11 Mo3 103.1(3) . .
Mo1 O11 Mo3 97.1(2) 2_655 .
Cr1 O12 Mo2 103.1(3) . .
Cr1 O12 Mo3 101.9(3) . .
Mo2 O12 Mo3 92.7(2) . .
O1 Zn1 O1 180.0(5) . 2_766
O1 Zn1 N1 88.0(4) . 2_766
O1 Zn1 N1 92.0(4) 2_766 2_766
O1 Zn1 N1 92.0(4) . .
O1 Zn1 N1 88.0(4) 2_766 .
N1 Zn1 N1 180.000(2) 2_766 .
O1 Zn1 O13 88.6(4) . 2_766
O1 Zn1 O13 91.4(4) 2_766 2_766
N1 Zn1 O13 89.0(3) 2_766 2_766
N1 Zn1 O13 91.0(3) . 2_766
O1 Zn1 O13 91.4(4) . .
O1 Zn1 O13 88.6(4) 2_766 .
N1 Zn1 O13 91.0(3) 2_766 .
N1 Zn1 O13 89.0(3) . .
O13 Zn1 O13 180.000(3) 2_766 .
C2 N1 C1 115.1(10) . .
C2 N1 Zn1 124.1(8) . .
C1 N1 Zn1 120.6(8) . .
C4 N2 C3 117.7(10) . .
C6 N3 C5 116.6(11) . .
N1 C1 C4 120.8(12) . .
N1 C1 H1 119.6 . .
C4 C1 H1 119.6 . .
N1 C2 C3 124.0(12) . .
N1 C2 H2 118.0 . .
C3 C2 H2 118.0 . .
N2 C3 C2 119.9(13) . .
N2 C3 H3 120.1 . .
C2 C3 H3 120.1 . .
N2 C4 C1 122.5(12) . .
N2 C4 H4 118.7 . .
C1 C4 H4 118.7 . .
N3 C5 C6 120.8(12) . 2_765
N3 C5 H5 119.6 . .
C6 C5 H5 119.6 2_765 .
N3 C6 C5 122.5(11) . 2_765
N3 C6 H6 118.8 . .
C5 C6 H6 118.8 2_765 .

loop_
_geom_bond_atom_site_label_1
_geom_bond_atom_site_label_2
_geom_bond_distance
_geom_bond_site_symmetry_2
Cr1 O5 1.969(7) 2_655
Cr1 O5 1.969(7) .
Cr1 O12 1.974(6) .
Cr1 O12 1.974(6) 2_655
Cr1 O11 1.983(6) .
Cr1 O11 1.983(6) 2_655
Mo1 O3 1.699(8) .
Mo1 O1 1.727(9) .
Mo1 O4 1.909(7) .
Mo1 O2 1.978(7) .
Mo1 O11 2.242(7) 2_655
Mo1 O5 2.302(6) .
Mo2 O6 1.675(9) .
Mo2 O7 1.715(8) .
Mo2 O8 1.928(8) .
Mo2 O4 1.945(8) .
Mo2 O5 2.259(6) .
Mo2 O12 2.276(7) .
Mo3 O9 1.687(7) .
Mo3 O10 1.715(7) .
Mo3 O8 1.915(9) .
Mo3 O2 1.990(8) 2_655
Mo3 O11 2.263(6) .
Mo3 O12 2.306(6) .
O1 Zn1 2.087(9) .
O2 Mo3 1.990(8) 2_655
O11 Mo1 2.242(7) 2_655
Zn1 O1 2.087(9) 2_766
Zn1 N1 2.143(8) 2_766
Zn1 N1 2.143(8) .
Zn1 O13 2.145(9) 2_766
Zn1 O13 2.145(9) .
N1 C2 1.306(18) .
N1 C1 1.340(17) .
N2 C4 1.295(16) .
N2 C3 1.311(16) .
N3 C6 1.318(17) .
N3 C5 1.320(15) .
C1 C4 1.374(18) .
C1 H1 0.9300 .
C2 C3 1.373(18) .
C2 H2 0.9300 .
C3 H3 0.9300 .
C4 H4 0.9300 .
C5 C6 1.37(2) 2_765
C5 H5 0.9300 .
C6 C5 1.37(2) 2_765
C6 H6 0.9300 .
